data_4311677
loop_
_publ_author_name
'Shuhei Furukawa'
'Susumu Kitagawa'

_publ_contact_author_address
;
   Department of Synthetic Chemistry and Biological Chemistry, 
    Graduate School of Engineering, Kyoto University,
    Katsura, Nishikyo-ku, Kyoto 615-8510, Japan
;
_publ_contact_author_email ' kitagawa@sbchem.kyoto-u.ac.jp '
_publ_contact_author_fax ' +81-75-383-2732 '
_publ_contact_author_name ' Shuhei Furukawa and Susumu Kitagawa'
_publ_contact_author_phone ' +81-75-383-2733 '
_publ_section_title
;
 Neutral Paddlewheel Diruthenium Complexes with Tetracarboxylates of Large
 \p-Conjugated Substituents: Facile One-Pot Synthesis, Crystal Structures,
 and Electrochemical Studies
;
_journal_name_full 'Inorganic Chemistry'
_journal_page_first 6464
_journal_page_last 6472
_journal_paper_doi 10.1021/ic0493752
_journal_volume 43
_journal_year 2004
_chemical_formula_moiety 'C18 H18 O5 Ru '
_chemical_formula_sum 'C18 H18 O5 Ru'
_chemical_formula_weight 415.41
_space_group_IT_number 14
_symmetry_cell_setting monoclinic
_symmetry_Int_Tables_number 14
_symmetry_space_group_name_Hall '-P 2yn'
_symmetry_space_group_name_H-M 'P 1 21/n 1'
_audit_creation_date 'Wed Jan 28 22:27:05 2004'
_audit_creation_method 'by teXsan'
_cell_angle_alpha 90
_cell_angle_beta 91.144(6)
_cell_angle_gamma 90
_cell_formula_units_Z 4
_cell_length_a 10.318(3)
_cell_length_b 10.406(3)
_cell_length_c 16.003(4)
_cell_measurement_reflns_used 7574
_cell_measurement_temperature 223.2
_cell_measurement_theta_max 27.5
_cell_measurement_theta_min 3.0
_cell_volume 1717.9(8)
_computing_cell_refinement CRYSTALCLEAR
_computing_data_collection CRYSTALCLEAR
_computing_data_reduction 'teXsan Ver. 1.11'
_computing_publication_material 'teXsan Ver. 1.11'
_computing_structure_refinement 'teXsan Ver. 1.10'
_computing_structure_solution 'DIRDIF94 (PATTY)'
_diffrn_detector_area_resol_mean 14.71
_diffrn_measured_fraction_theta_full 0.9876
_diffrn_measured_fraction_theta_max 0.9876
_diffrn_measurement_device_type 'Rigaku/MSC Mercury CCD'
_diffrn_measurement_method \w
_diffrn_radiation_type 'Mo K\a'
_diffrn_radiation_wavelength 0.7107
_diffrn_reflns_av_R_equivalents 0.026
_diffrn_reflns_limit_h_max 13
_diffrn_reflns_limit_h_min -13
_diffrn_reflns_limit_k_max 13
_diffrn_reflns_limit_k_min -13
_diffrn_reflns_limit_l_max 19
_diffrn_reflns_limit_l_min -20
_diffrn_reflns_number 18177
_diffrn_reflns_theta_full 27.48
_diffrn_reflns_theta_max 27.48
_exptl_absorpt_coefficient_mu 0.936
_exptl_absorpt_correction_T_max 1.081
_exptl_absorpt_correction_T_min 0.874
_exptl_absorpt_correction_type empirical
_exptl_absorpt_process_details REQABA
_exptl_crystal_colour red
_exptl_crystal_density_diffrn 1.606
_exptl_crystal_density_method 'not measured'
_exptl_crystal_description prism
_exptl_crystal_size_max 0.300
_exptl_crystal_size_mid 0.200
_exptl_crystal_size_min 0.200
_refine_diff_density_max 2.03
_refine_diff_density_min -0.87
_refine_ls_extinction_method none
_refine_ls_goodness_of_fit_ref 1.156
_refine_ls_hydrogen_treatment noref
_refine_ls_number_parameters 217
_refine_ls_number_reflns 2422
_refine_ls_R_factor_gt 0.0469
_refine_ls_shift/su_max 0.0000
_refine_ls_structure_factor_coef Fsqd
_refine_ls_weighting_details 'w = 1/[\s^2^(Fo^2^) + (0.05000(Max(Fo^2^,0) + 2Fc^2^)/3)^2^]'
_refine_ls_weighting_scheme calc
_refine_ls_wR_factor_ref 0.1090
_reflns_number_gt 2422
_reflns_number_total 3893
_reflns_threshold_expression F^2^>3.0\s(F^2^)
_cod_data_source_file ic0493752si20040513_112312_1.cif
_cod_data_source_block '_Ru2Ph4THF2_Complex1'
_cod_original_cell_volume 1717.8(7)
_cod_original_formula_sum 'C18 H18 O5 Ru '
_cod_database_code 4311677

loop_
_symmetry_equiv_pos_as_xyz
x,y,z
1/2-x,1/2+y,1/2-z
-x,-y,-z
1/2+x,1/2-y,1/2+z

loop_
_atom_site_label
_atom_site_type_symbol
_atom_site_fract_x
_atom_site_fract_y
_atom_site_fract_z
_atom_site_U_iso_or_equiv
_atom_site_adp_type
_atom_site_occupancy
_atom_site_calc_flag
_atom_site_refinement_flags
_atom_site_disorder_assembly
_atom_site_disorder_group
Ru(1) Ru 0.02362(4) 0.05161(4) 0.06069(3) 0.0274(1) Uani 1.00 d . . .
O(1) O 0.0775(3) 0.2115(3) -0.0068(2) 0.0308(10) Uani 1.00 d . . .
O(2) O 0.2084(3) -0.0261(3) 0.0595(2) 0.0326(10) Uani 1.00 d . . .
O(3) O -0.0348(3) -0.1077(3) 0.1269(2) 0.0312(10) Uani 1.00 d . . .
O(4) O -0.1607(3) 0.1269(3) 0.0608(2) 0.0315(10) Uani 1.00 d . . .
O(5) O 0.0810(4) 0.1562(4) 0.1855(2) 0.038(1) Uani 1.00 d . . .
C(1) C 0.0676(4) 0.2070(5) -0.0862(3) 0.027(1) Uani 1.00 d . . .
C(2) C 0.0934(5) 0.3274(5) -0.1329(3) 0.031(1) Uani 1.00 d . . .
C(3) C 0.0883(5) 0.4446(5) -0.0923(4) 0.038(2) Uani 1.00 d . . .
C(4) C 0.1010(6) 0.5576(5) -0.1351(4) 0.046(2) Uani 1.00 d . . .
C(5) C 0.1270(8) 0.5551(6) -0.2189(4) 0.058(2) Uani 1.00 d . . .
C(6) C 0.1362(8) 0.4392(7) -0.2598(4) 0.064(2) Uani 1.00 d . . .
C(7) C 0.1169(6) 0.3251(5) -0.2175(4) 0.047(2) Uani 1.00 d . . .
C(8) C 0.2362(5) -0.1008(5) 0.0005(3) 0.033(1) Uani 1.00 d . . .
C(9) C 0.3654(5) -0.1662(5) 0.0024(3) 0.031(1) Uani 1.00 d . . .
C(10) C 0.4617(5) -0.1267(6) 0.0581(4) 0.040(2) Uani 1.00 d . . .
C(11) C 0.5809(6) -0.1873(6) 0.0590(4) 0.047(2) Uani 1.00 d . . .
C(12) C 0.6018(6) -0.2903(6) 0.0064(4) 0.050(2) Uani 1.00 d . . .
C(13) C 0.5060(6) -0.3306(7) -0.0483(4) 0.053(2) Uani 1.00 d . . .
C(14) C 0.3885(5) -0.2677(6) -0.0509(4) 0.042(2) Uani 1.00 d . . .
C(15) C 0.0754(9) 0.0931(7) 0.2642(4) 0.077(3) Uani 1.00 d . . .
C(16) C 0.202(1) 0.1167(8) 0.3080(6) 0.107(4) Uani 1.00 d . . .
C(17) C 0.2476(9) 0.238(1) 0.2695(6) 0.107(4) Uani 1.00 d . . .
C(18) C 0.1947(7) 0.2356(7) 0.1844(4) 0.068(2) Uani 1.00 d . . .
H(1) H 0.0759 0.4467 -0.0337 0.0457 Uiso 1.00 calc . . .
H(2) H 0.0918 0.6374 -0.1070 0.0547 Uiso 1.00 calc . . .
H(3) H 0.1386 0.6332 -0.2486 0.0691 Uiso 1.00 calc . . .
H(4) H 0.1560 0.4375 -0.3175 0.0772 Uiso 1.00 calc . . .
H(5) H 0.1199 0.2455 -0.2465 0.0562 Uiso 1.00 calc . . .
H(6) H 0.4459 -0.0580 0.0957 0.0482 Uiso 1.00 calc . . .
H(7) H 0.6483 -0.1584 0.0957 0.0563 Uiso 1.00 calc . . .
H(8) H 0.6830 -0.3334 0.0081 0.0595 Uiso 1.00 calc . . .
H(9) H 0.5206 -0.4015 -0.0843 0.0630 Uiso 1.00 calc . . .
H(10) H 0.3228 -0.2944 -0.0895 0.0506 Uiso 1.00 calc . . .
H(11) H 0.0067 0.1273 0.2960 0.0929 Uiso 1.00 calc . . .
H(12) H 0.0624 0.0035 0.2563 0.0929 Uiso 1.00 calc . . .
H(13) H 0.1915 0.1269 0.3664 0.1280 Uiso 1.00 calc . . .
H(14) H 0.2615 0.0485 0.2983 0.1280 Uiso 1.00 calc . . .
H(15) H 0.2158 0.3099 0.2991 0.1284 Uiso 1.00 calc . . .
H(16) H 0.3396 0.2405 0.2692 0.1284 Uiso 1.00 calc . . .
H(17) H 0.2564 0.2006 0.1475 0.0816 Uiso 1.00 calc . . .
H(18) H 0.1725 0.3202 0.1670 0.0816 Uiso 1.00 calc . . .

loop_
_atom_site_aniso_label
_atom_site_aniso_U_11
_atom_site_aniso_U_22
_atom_site_aniso_U_33
_atom_site_aniso_U_12
_atom_site_aniso_U_13
_atom_site_aniso_U_23
Ru(1) 0.0298(2) 0.0268(2) 0.0254(2) 0.0008(2) -0.0039(2) -0.0014(2)
O(1) 0.039(2) 0.027(2) 0.026(2) -0.003(2) -0.002(2) -0.001(2)
O(2) 0.027(2) 0.039(2) 0.031(2) 0.004(2) -0.008(1) -0.005(2)
O(3) 0.041(2) 0.027(2) 0.025(2) -0.003(2) -0.001(2) 0.001(2)
O(4) 0.028(2) 0.036(2) 0.031(2) 0.006(2) -0.002(2) -0.004(2)
O(5) 0.046(2) 0.038(2) 0.030(2) -0.007(2) -0.006(2) -0.002(2)
C(1) 0.021(3) 0.029(3) 0.032(3) -0.002(2) 0.000(2) -0.002(2)
C(2) 0.028(3) 0.031(3) 0.033(3) 0.002(2) 0.000(2) 0.001(2)
C(3) 0.043(3) 0.032(3) 0.039(3) -0.002(3) 0.004(3) -0.002(3)
C(4) 0.057(4) 0.027(3) 0.052(4) -0.006(3) -0.004(3) 0.002(3)
C(5) 0.090(5) 0.031(3) 0.051(4) -0.006(4) 0.003(4) 0.013(3)
C(6) 0.107(6) 0.049(4) 0.037(4) -0.014(4) 0.008(4) 0.010(3)
C(7) 0.070(4) 0.035(3) 0.036(3) -0.001(3) -0.002(3) -0.001(3)
C(8) 0.035(3) 0.028(3) 0.034(3) -0.001(2) -0.004(2) 0.001(2)
C(9) 0.028(3) 0.031(3) 0.033(3) 0.000(2) -0.002(2) 0.000(2)
C(10) 0.032(3) 0.050(4) 0.038(3) 0.003(3) -0.001(2) -0.004(3)
C(11) 0.033(3) 0.062(4) 0.045(4) 0.005(3) -0.009(3) 0.001(3)
C(12) 0.034(3) 0.060(4) 0.055(4) 0.015(3) -0.002(3) -0.007(3)
C(13) 0.044(4) 0.053(4) 0.061(4) 0.017(3) -0.005(3) -0.018(3)
C(14) 0.041(3) 0.046(4) 0.039(3) 0.006(3) -0.004(3) -0.007(3)
C(15) 0.133(8) 0.062(5) 0.037(4) -0.033(5) -0.006(4) 0.001(4)
C(16) 0.174(10) 0.062(6) 0.081(6) 0.011(7) -0.076(7) 0.008(5)
C(17) 0.098(7) 0.123(9) 0.097(7) -0.026(6) -0.047(6) -0.004(7)
C(18) 0.074(5) 0.075(5) 0.055(4) -0.029(4) -0.012(4) -0.008(4)

loop_
_atom_type_symbol
_atom_type_description
_atom_type_scat_dispersion_real
_atom_type_scat_dispersion_imag
_atom_type_scat_source
Ru Ru -1.259 0.836
;International Tables for Crystallography
(1992, Vol. C, Tables 4.2.6.8 and 6.1.1.1)
;
C C 0.003 0.002
;International Tables for Crystallography
(1992, Vol. C, Tables 4.2.6.8 and 6.1.1.1)
;
O O 0.011 0.006
;International Tables for Crystallography
(1992, Vol. C, Tables 4.2.6.8 and 6.1.1.1)
;
H H 0.000 0.000
;International Tables for Crystallography
(1992, Vol. C, Table 6.1.1.2)
;

loop_
_geom_angle_atom_site_label_1
_geom_angle_atom_site_label_2
_geom_angle_atom_site_label_3
_geom_angle
_geom_angle_site_symmetry_1
_geom_angle_site_symmetry_2
_geom_angle_site_symmetry_3
_geom_angle_publ_flag
Ru(1) Ru(1) O(1) 89.38(9) 3_555 . . yes
Ru(1) Ru(1) O(2) 89.39(10) 3_555 . . yes
Ru(1) Ru(1) O(3) 89.96(10) 3_555 . . yes
Ru(1) Ru(1) O(4) 89.91(10) 3_555 . . yes
Ru(1) Ru(1) O(5) 177.75(10) 3_555 . . yes
O(1) Ru(1) O(2) 93.0(1) . . . yes
O(1) Ru(1) O(3) 178.6(1) . . . yes
O(1) Ru(1) O(4) 87.3(1) . . . yes
O(1) Ru(1) O(5) 90.3(1) . . . yes
O(2) Ru(1) O(3) 88.3(1) . . . yes
O(2) Ru(1) O(4) 179.3(1) . . . yes
O(2) Ru(1) O(5) 88.4(1) . . . yes
O(3) Ru(1) O(4) 91.5(1) . . . yes
O(3) Ru(1) O(5) 90.4(1) . . . yes
O(4) Ru(1) O(5) 92.3(1) . . . yes
Ru(1) O(1) C(1) 118.3(3) . . . yes
Ru(1) O(2) C(8) 118.1(3) . . . yes
Ru(1) O(3) C(1) 118.0(3) . . 3_555 yes
Ru(1) O(4) C(8) 118.0(3) . . 3_555 yes
Ru(1) O(5) C(15) 121.8(4) . . . yes
Ru(1) O(5) C(18) 116.8(4) . . . yes
C(15) O(5) C(18) 108.9(5) . . . yes
O(1) C(1) O(3) 124.0(5) . . 3_555 yes
O(1) C(1) C(2) 117.3(4) . . . yes
O(3) C(1) C(2) 118.6(4) 3_555 . . yes
C(1) C(2) C(3) 120.0(5) . . . yes
C(1) C(2) C(7) 121.0(5) . . . yes
C(3) C(2) C(7) 119.0(5) . . . yes
C(2) C(3) C(4) 121.2(5) . . . yes
C(3) C(4) C(5) 119.6(5) . . . yes
C(4) C(5) C(6) 119.9(5) . . . yes
C(5) C(6) C(7) 120.5(6) . . . yes
C(2) C(7) C(6) 119.7(5) . . . yes
O(2) C(8) O(4) 124.5(5) . . 3_555 yes
O(2) C(8) C(9) 118.8(5) . . . yes
O(4) C(8) C(9) 116.8(5) 3_555 . . yes
C(8) C(9) C(10) 120.4(5) . . . yes
C(8) C(9) C(14) 120.0(5) . . . yes
C(10) C(9) C(14) 119.6(5) . . . yes
C(9) C(10) C(11) 119.9(5) . . . yes
C(10) C(11) C(12) 119.8(5) . . . yes
C(11) C(12) C(13) 120.4(5) . . . yes
C(12) C(13) C(14) 119.7(6) . . . yes
C(9) C(14) C(13) 120.5(5) . . . yes
O(5) C(15) C(16) 106.8(6) . . . yes
C(15) C(16) C(17) 103.0(6) . . . yes
C(16) C(17) C(18) 105.1(7) . . . yes
O(5) C(18) C(17) 106.8(6) . . . yes

loop_
_geom_bond_atom_site_label_1
_geom_bond_atom_site_label_2
_geom_bond_distance
_geom_bond_site_symmetry_1
_geom_bond_site_symmetry_2
_geom_bond_publ_flag
Ru(1) Ru(1) 2.2642(8) . 3_555 yes
Ru(1) O(1) 2.066(3) . . yes
Ru(1) O(2) 2.071(3) . . yes
Ru(1) O(3) 2.064(3) . . yes
Ru(1) O(4) 2.057(3) . . yes
Ru(1) O(5) 2.341(4) . . yes
O(1) C(1) 1.273(6) . . yes
O(2) C(8) 1.260(6) . . yes
O(3) C(1) 1.264(6) . 3_555 yes
O(4) C(8) 1.270(6) . 3_555 yes
O(5) C(15) 1.423(8) . . yes
O(5) C(18) 1.435(7) . . yes
C(1) C(2) 1.485(7) . . yes
C(2) C(3) 1.383(7) . . yes
C(2) C(7) 1.381(7) . . yes
C(3) C(4) 1.369(8) . . yes
C(4) C(5) 1.373(9) . . yes
C(5) C(6) 1.377(9) . . yes
C(6) C(7) 1.383(8) . . yes
C(8) C(9) 1.497(7) . . yes
C(9) C(10) 1.384(7) . . yes
C(9) C(14) 1.381(7) . . yes
C(10) C(11) 1.382(8) . . yes
C(11) C(12) 1.382(8) . . yes
C(12) C(13) 1.373(8) . . yes
C(13) C(14) 1.377(8) . . yes
C(15) C(16) 1.49(1) . . yes
C(16) C(17) 1.48(1) . . yes
C(17) C(18) 1.46(1) . . yes

loop_
_geom_contact_atom_site_label_1
_geom_contact_atom_site_label_2
_geom_contact_distance
_geom_contact_site_symmetry_1
_geom_contact_site_symmetry_2
_geom_contact_publ_flag
O(1) C(12) 3.408(7) . 3_655 ?
O(4) C(4) 3.541(7) . 3_565 ?
C(10) C(10) 3.33(1) . 3_655 ?

loop_
_geom_torsion_atom_site_label_1
_geom_torsion_atom_site_label_2
_geom_torsion_atom_site_label_3
_geom_torsion_atom_site_label_4
_geom_torsion
_geom_torsion_site_symmetry_1
_geom_torsion_site_symmetry_2
_geom_torsion_site_symmetry_3
_geom_torsion_site_symmetry_4
_geom_torsion_publ_flag
Ru(1) Ru(1) O(1) C(1) -1.1(3) . 3_555 3_555 3_555 yes
Ru(1) Ru(1) O(2) C(8) 1.5(4) . 3_555 3_555 3_555 yes
Ru(1) Ru(1) O(3) C(1) -4.1(3) . 3_555 3_555 . yes
Ru(1) Ru(1) O(4) C(8) 2.1(4) . 3_555 3_555 . yes
Ru(1) Ru(1) O(5) C(15) 94(2) . 3_555 3_555 3_555 yes
Ru(1) Ru(1) O(5) C(18) -43(2) . 3_555 3_555 3_555 yes
Ru(1) O(1) C(1) O(3) -4.8(6) . . . 3_555 yes
Ru(1) O(1) C(1) C(2) 173.6(3) . . . . yes
Ru(1) O(2) C(8) O(4) 3.8(7) . . . 3_555 yes
Ru(1) O(2) C(8) C(9) -175.1(3) . . . . yes
Ru(1) O(3) C(1) O(1) -6.3(6) . . 3_555 3_555 yes
Ru(1) O(3) C(1) C(2) 172.2(3) . . 3_555 3_555 yes
Ru(1) O(4) C(8) O(2) 4.1(7) . . 3_555 3_555 yes
Ru(1) O(4) C(8) C(9) -174.8(3) . . 3_555 3_555 yes
Ru(1) O(5) C(15) C(16) 130.6(5) . . . . yes
Ru(1) O(5) C(18) C(17) -152.5(6) . . . . yes
O(1) Ru(1) Ru(1) O(1) 180.0 . . 3_555 3_555 yes
O(1) Ru(1) Ru(1) O(2) -87.0(1) . . 3_555 3_555 yes
O(1) Ru(1) Ru(1) O(3) 1.3(1) . . 3_555 3_555 yes
O(1) Ru(1) Ru(1) O(4) 92.7(1) . . 3_555 3_555 yes
O(1) Ru(1) Ru(1) O(5) -98(2) . . 3_555 3_555 yes
O(1) Ru(1) O(2) C(8) -90.9(4) . . . . yes
O(1) Ru(1) O(3) C(1) 66(5) . . . 3_555 yes
O(1) Ru(1) O(4) C(8) 87.2(4) . . . 3_555 yes
O(1) Ru(1) O(5) C(15) -176.0(5) . . . . yes
O(1) Ru(1) O(5) C(18) -38.3(4) . . . . yes
O(1) C(1) C(2) C(3) -19.2(7) . . . . yes
O(1) C(1) C(2) C(7) 163.6(5) . . . . yes
O(2) Ru(1) Ru(1) O(2) -180.0 . . 3_555 3_555 yes
O(2) Ru(1) Ru(1) O(3) -91.7(1) . . 3_555 3_555 yes
O(2) Ru(1) Ru(1) O(4) -0.3(1) . . 3_555 3_555 yes
O(2) Ru(1) Ru(1) O(5) 168(2) . . 3_555 3_555 yes
O(2) Ru(1) O(1) C(1) 90.5(3) . . . . yes
O(2) Ru(1) O(3) C(1) -85.3(4) . . . 3_555 yes
O(2) Ru(1) O(4) C(8) -22(10) . . . 3_555 yes
O(2) Ru(1) O(5) C(15) -83.0(5) . . . . yes
O(2) Ru(1) O(5) C(18) 54.7(4) . . . . yes
O(2) C(8) C(9) C(10) -12.6(8) . . . . yes
O(2) C(8) C(9) C(14) 166.5(5) . . . . yes
O(3) Ru(1) Ru(1) O(3) 180.0 . . 3_555 3_555 yes
O(3) Ru(1) Ru(1) O(4) -88.5(1) . . 3_555 3_555 yes
O(3) Ru(1) Ru(1) O(5) 80(2) . . 3_555 3_555 yes
O(3) Ru(1) O(1) C(1) -60(5) . . . . yes
O(3) Ru(1) O(2) C(8) 88.4(4) . . . . yes
O(3) Ru(1) O(4) C(8) -92.1(4) . . . 3_555 yes
O(3) Ru(1) O(5) C(15) 5.3(5) . . . . yes
O(3) Ru(1) O(5) C(18) 143.0(4) . . . . yes
O(3) C(1) C(2) C(3) -159.3(5) . 3_555 3_555 3_555 yes
O(3) C(1) C(2) C(7) 17.9(7) . 3_555 3_555 3_555 yes
O(4) Ru(1) Ru(1) O(4) -180.0 . . 3_555 3_555 yes
O(4) Ru(1) Ru(1) O(5) -10(2) . . 3_555 3_555 yes
O(4) Ru(1) O(1) C(1) -88.8(4) . . . . yes
O(4) Ru(1) O(2) C(8) 18(10) . . . . yes
O(4) Ru(1) O(3) C(1) 94.0(3) . . . 3_555 yes
O(4) Ru(1) O(5) C(15) 96.8(5) . . . . yes
O(4) Ru(1) O(5) C(18) -125.5(4) . . . . yes
O(4) C(8) C(9) C(10) -168.4(5) . 3_555 3_555 3_555 yes
O(4) C(8) C(9) C(14) 12.5(8) . 3_555 3_555 3_555 yes
O(5) Ru(1) Ru(1) O(5) 180.0 . . 3_555 3_555 yes
O(5) Ru(1) O(1) C(1) 178.9(4) . . . . yes
O(5) Ru(1) O(2) C(8) 178.9(4) . . . . yes
O(5) Ru(1) O(3) C(1) -173.7(4) . . . 3_555 yes
O(5) Ru(1) O(4) C(8) 177.4(4) . . . 3_555 yes
O(5) C(15) C(16) C(17) 25.2(10) . . . . yes
O(5) C(18) C(17) C(16) 25(1) . . . . yes
C(1) C(2) C(3) C(4) -174.5(5) . . . . yes
C(1) C(2) C(7) C(6) 177.8(6) . . . . yes
C(2) C(3) C(4) C(5) -4.0(10) . . . . yes
C(2) C(7) C(6) C(5) -2(1) . . . . yes
C(3) C(2) C(7) C(6) 0.6(10) . . . . yes
C(3) C(4) C(5) C(6) 1(1) . . . . yes
C(4) C(3) C(2) C(7) 2.7(9) . . . . yes
C(4) C(5) C(6) C(7) 1(1) . . . . yes
C(8) C(9) C(10) C(11) -179.7(5) . . . . yes
C(8) C(9) C(14) C(13) -178.4(6) . . . . yes
C(9) C(10) C(11) C(12) -2.4(9) . . . . yes
C(9) C(14) C(13) C(12) -1(1) . . . . yes
C(10) C(9) C(14) C(13) 0.7(9) . . . . yes
C(10) C(11) C(12) C(13) 1(1) . . . . yes
C(11) C(10) C(9) C(14) 1.2(9) . . . . yes
C(11) C(12) C(13) C(14) 0(1) . . . . yes
C(15) O(5) C(18) C(17) -9.7(8) . . . . yes
C(15) C(16) C(17) C(18) -30(1) . . . . yes
C(16) C(15) O(5) C(18) -10.0(8) . . . . yes
C(16) C(15) O(5) C(18) -10.0(8) . . . . yes
